data_4122539
loop_
_publ_author_name
'Liu, Hsueh-Ju'
'Raynaud, Christophe'
'Eisenstein, Odile'
'Tilley, T. Don'

_publ_section_title
;
 Cyclometalated N-Heterocyclic Carbene Complexes of Ruthenium for Access
 to Electron-Rich Silylene Complexes That Bind the Lewis Acids CuOTf and
 AgOTf.
;
_journal_issue 32
_journal_name_full 'Journal of the American Chemical Society'
_journal_page_first 11473
_journal_page_last 11482
_journal_paper_doi 10.1021/ja5054237
_journal_volume 136
_journal_year 2014
_chemical_formula_moiety 'C52 H67 Br N2 O Ru Si, C2.5'
_chemical_formula_sum 'C54.5 H67 Br N2 O Ru Si'
_chemical_formula_weight 975.17
_chemical_name_common hj4057
_chemical_name_systematic
; 
 ? 
;
_space_group_crystal_system monoclinic
_space_group_IT_number 15
_space_group_name_Hall '-C 2yc'
_space_group_name_H-M_alt 'C 1 2/c 1'
_symmetry_space_group_name_Hall '-C 2yc'
_symmetry_space_group_name_H-M 'C 1 2/c 1'
_atom_sites_solution_hydrogens mixed
_atom_sites_solution_primary iterative
_atom_sites_solution_secondary difmap
_audit_creation_method SHELXL-2014
_cell_angle_alpha 90
_cell_angle_beta 109.314(2)
_cell_angle_gamma 90
_cell_formula_units_Z 8
_cell_length_a 46.2094(15)
_cell_length_b 12.0283(4)
_cell_length_c 19.2661(6)
_cell_measurement_reflns_used 9978
_cell_measurement_temperature 100(2)
_cell_measurement_theta_max 25.30
_cell_measurement_theta_min 2.20
_cell_volume 10105.8(6)
_computing_cell_refinement 'Bruker APEX2 v. 2011.4'
_computing_data_collection 'Bruker APEX2 v. 2011.4'
_computing_data_reduction 'Bruker APEX2 v. 2011.4'
_computing_molecular_graphics ORTEP-32
_computing_publication_material WinGX
_computing_structure_refinement 'SHELXL-2014 (Sheldrick, 2014)'
_computing_structure_solution SIR-92
_diffrn_ambient_temperature 100(2)
_diffrn_detector_area_resol_mean 8.366
_diffrn_measured_fraction_theta_full 1.000
_diffrn_measured_fraction_theta_max 0.999
_diffrn_measurement_device_type 'Bruker APEX-II CCD'
_diffrn_measurement_method 'phi and omega scans'
_diffrn_radiation_type MoK\a
_diffrn_radiation_wavelength 0.71073
_diffrn_reflns_av_R_equivalents 0.0762
_diffrn_reflns_av_unetI/netI 0.0566
_diffrn_reflns_Laue_measured_fraction_full 1.000
_diffrn_reflns_Laue_measured_fraction_max 0.999
_diffrn_reflns_limit_h_max 55
_diffrn_reflns_limit_h_min -55
_diffrn_reflns_limit_k_max 13
_diffrn_reflns_limit_k_min -14
_diffrn_reflns_limit_l_max 23
_diffrn_reflns_limit_l_min -21
_diffrn_reflns_number 64370
_diffrn_reflns_point_group_measured_fraction_full 1.000
_diffrn_reflns_point_group_measured_fraction_max 0.999
_diffrn_reflns_theta_full 25.000
_diffrn_reflns_theta_max 25.378
_diffrn_reflns_theta_min 1.756
_diffrn_source 'microfocus sealed tube'
_exptl_absorpt_coefficient_mu 1.163
_exptl_absorpt_correction_T_max 0.7452
_exptl_absorpt_correction_T_min 0.6170
_exptl_absorpt_correction_type multi-scan
_exptl_absorpt_process_details SADABS
_exptl_crystal_colour colourless
_exptl_crystal_density_diffrn 1.282
_exptl_crystal_description block
_exptl_crystal_F_000 4072
_exptl_crystal_size_max 0.100
_exptl_crystal_size_mid 0.060
_exptl_crystal_size_min 0.020
_refine_diff_density_max 1.068
_refine_diff_density_min -0.992
_refine_diff_density_rms 0.083
_refine_ls_extinction_method none
_refine_ls_goodness_of_fit_ref 1.042
_refine_ls_hydrogen_treatment mixed
_refine_ls_matrix_type full
_refine_ls_number_parameters 622
_refine_ls_number_reflns 9287
_refine_ls_number_restraints 0
_refine_ls_restrained_S_all 1.042
_refine_ls_R_factor_all 0.0658
_refine_ls_R_factor_gt 0.0394
_refine_ls_shift/su_max 0.003
_refine_ls_shift/su_mean 0.000
_refine_ls_structure_factor_coef Fsqd
_refine_ls_weighting_details 'w=1/[\s^2^(Fo^2^)+(0.0312P)^2^+27.7119P] where P=(Fo^2^+2Fc^2^)/3'
_refine_ls_weighting_scheme calc
_refine_ls_wR_factor_gt 0.0849
_refine_ls_wR_factor_ref 0.0963
_reflns_Friedel_coverage 0.000
_reflns_number_gt 6915
_reflns_number_total 9287
_reflns_threshold_expression 'I > 2\s(I)'
_cod_data_source_file ja5054237_si_005.cif
_cod_data_source_block shelx
_cod_original_formula_sum 'C54.50 H67 Br N2 O Ru Si'
_cod_database_code 4122539
_shelx_space_group_comment
; 
The symmetry employed for this shelxl refinement is uniquely defined 
by the following loop, which should always be used as a source of 
symmetry information in preference to the above space-group names. 
They are only intended as comments. 
;
_shelx_estimated_absorpt_t_min 0.893
_shelx_estimated_absorpt_t_max 0.977
_shelxl_version_number 2014-3

loop_
_space_group_symop_operation_xyz
'x, y, z'
'-x, y, -z+1/2'
'x+1/2, y+1/2, z'
'-x+1/2, y+1/2, -z+1/2'
'-x, -y, -z'
'x, -y, z-1/2'
'-x+1/2, -y+1/2, -z'
'x+1/2, -y+1/2, z-1/2'

loop_
_atom_site_label
_atom_site_type_symbol
_atom_site_fract_x
_atom_site_fract_y
_atom_site_fract_z
_atom_site_U_iso_or_equiv
_atom_site_adp_type
_atom_site_occupancy
_atom_site_site_symmetry_order
_atom_site_calc_flag
_atom_site_refinement_flags_posn
_atom_site_refinement_flags_adp
_atom_site_refinement_flags_occupancy
_atom_site_disorder_assembly
_atom_site_disorder_group
C1 C 0.63336(8) 0.4974(3) 0.17311(19) 0.0232(8) Uani 1 1 d . . . . .
C2 C 0.68979(8) 0.5302(3) 0.19010(18) 0.0224(8) Uani 1 1 d . . . . .
C3 C 0.70873(7) 0.4403(3) 0.19089(18) 0.0230(8) Uani 1 1 d . . . . .
C4 C 0.70276(8) 0.3255(3) 0.2138(2) 0.0294(9) Uani 1 1 d . . . . .
H4A H 0.6921 0.3308 0.2499 0.044 Uiso 1 1 calc R U . . .
H4B H 0.7223 0.2865 0.2357 0.044 Uiso 1 1 calc R U . . .
H4C H 0.6900 0.2842 0.1706 0.044 Uiso 1 1 calc R U . . .
C5 C 0.73476(8) 0.4594(3) 0.1710(2) 0.0338(9) Uani 1 1 d . . . . .
H5 H 0.7480 0.3991 0.1705 0.041 Uiso 1 1 calc R U . . .
C6 C 0.74161(10) 0.5640(4) 0.1523(2) 0.0462(12) Uani 1 1 d . . . . .
H6 H 0.7592 0.5750 0.1379 0.055 Uiso 1 1 calc R U . . .
C7 C 0.72326(10) 0.6527(4) 0.1544(2) 0.0453(12) Uani 1 1 d . . . . .
H7 H 0.7284 0.7248 0.1420 0.054 Uiso 1 1 calc R U . . .
C8 C 0.69710(9) 0.6381(3) 0.17439(19) 0.0321(9) Uani 1 1 d . . . . .
C9 C 0.67851(11) 0.7378(3) 0.1817(2) 0.0488(12) Uani 1 1 d . . . . .
H9A H 0.6850 0.7614 0.2333 0.073 Uiso 1 1 calc R U . . .
H9B H 0.6567 0.7181 0.1653 0.073 Uiso 1 1 calc R U . . .
H9C H 0.6818 0.7987 0.1514 0.073 Uiso 1 1 calc R U . . .
C10 C 0.66625(8) 0.5542(3) 0.28558(19) 0.0296(9) Uani 1 1 d . . . . .
H10 H 0.6847 0.5723 0.3238 0.036 Uiso 1 1 calc R U . . .
C11 C 0.63801(8) 0.5585(3) 0.2893(2) 0.0330(9) Uani 1 1 d . . . . .
H11 H 0.6326 0.5799 0.3308 0.040 Uiso 1 1 calc R U . . .
C12 C 0.58529(8) 0.5390(3) 0.2061(2) 0.0358(10) Uani 1 1 d . . . . .
C13 C 0.57051(9) 0.4687(4) 0.2409(2) 0.0397(10) Uani 1 1 d . . . . .
C14 C 0.58707(9) 0.3748(4) 0.2895(2) 0.0401(10) Uani 1 1 d . . . . .
H14A H 0.5990 0.4041 0.3380 0.060 Uiso 1 1 calc R U . . .
H14B H 0.6009 0.3386 0.2673 0.060 Uiso 1 1 calc R U . . .
H14C H 0.5721 0.3206 0.2948 0.060 Uiso 1 1 calc R U . . .
C15 C 0.53977(9) 0.4896(4) 0.2307(2) 0.0506(12) Uani 1 1 d . . . . .
H15 H 0.5289 0.4421 0.2529 0.061 Uiso 1 1 calc R U . . .
C16 C 0.52480(10) 0.5782(5) 0.1888(3) 0.0619(15) Uani 1 1 d . . . . .
H16 H 0.5037 0.5908 0.1821 0.074 Uiso 1 1 calc R U . . .
C17 C 0.54007(11) 0.6484(4) 0.1567(2) 0.0576(14) Uani 1 1 d . . . . .
H17 H 0.5294 0.7089 0.1278 0.069 Uiso 1 1 calc R U . . .
C18 C 0.57112(10) 0.6322(4) 0.1660(2) 0.0423(11) Uani 1 1 d . . . . .
C19 C 0.58874(11) 0.7161(4) 0.1391(2) 0.0562(13) Uani 1 1 d . . . . .
H19A H 0.6036 0.7534 0.1812 0.084 Uiso 1 1 calc R U . . .
H19B H 0.5746 0.7712 0.1085 0.084 Uiso 1 1 calc R U . . .
H19C H 0.5997 0.6788 0.1099 0.084 Uiso 1 1 calc R U . . .
C20 C 0.61905(8) 0.3710(3) -0.03837(18) 0.0222(8) Uani 1 1 d . . . . .
C21 C 0.62667(9) 0.2589(3) -0.0625(2) 0.0300(9) Uani 1 1 d . . . . .
H21A H 0.6123 0.2034 -0.0560 0.045 Uiso 1 1 calc R U . . .
H21B H 0.6476 0.2383 -0.0328 0.045 Uiso 1 1 calc R U . . .
H21C H 0.6251 0.2622 -0.1145 0.045 Uiso 1 1 calc R U . . .
C22 C 0.64009(8) 0.4625(3) -0.01418(18) 0.0237(8) Uani 1 1 d . . . . .
C23 C 0.67355(8) 0.4591(3) -0.0055(2) 0.0342(9) Uani 1 1 d . . . . .
H23A H 0.6762 0.4755 -0.0529 0.051 Uiso 1 1 calc R U . . .
H23B H 0.6817 0.3850 0.0111 0.051 Uiso 1 1 calc R U . . .
H23C H 0.6846 0.5146 0.0308 0.051 Uiso 1 1 calc R U . . .
C24 C 0.62288(9) 0.5574(3) -0.00829(19) 0.0303(9) Uani 1 1 d . . . . .
C25 C 0.63510(12) 0.6739(3) 0.0032(2) 0.0492(12) Uani 1 1 d . . . . .
H25A H 0.6571 0.6723 0.0313 0.074 Uiso 1 1 calc R U . . .
H25B H 0.6243 0.7165 0.0304 0.074 Uiso 1 1 calc R U . . .
H25C H 0.6319 0.7091 -0.0447 0.074 Uiso 1 1 calc R U . . .
C26 C 0.59139(9) 0.5263(3) -0.0269(2) 0.0320(9) Uani 1 1 d . . . . .
C27 C 0.56427(11) 0.6026(4) -0.0379(2) 0.0550(13) Uani 1 1 d . . . . .
H27A H 0.5524 0.6069 -0.0904 0.083 Uiso 1 1 calc R U . . .
H27B H 0.5716 0.6770 -0.0195 0.083 Uiso 1 1 calc R U . . .
H27C H 0.5513 0.5734 -0.0109 0.083 Uiso 1 1 calc R U . . .
C28 C 0.58902(8) 0.4112(3) -0.04621(19) 0.0270(8) Uani 1 1 d . . . . .
C29 C 0.55937(8) 0.3503(4) -0.0817(2) 0.0413(10) Uani 1 1 d . . . . .
H29A H 0.5435 0.3809 -0.0638 0.062 Uiso 1 1 calc R U . . .
H29B H 0.5622 0.2712 -0.0692 0.062 Uiso 1 1 calc R U . . .
H29C H 0.5531 0.3592 -0.1352 0.062 Uiso 1 1 calc R U . . .
C30 C 0.59477(8) 0.1758(3) 0.1665(2) 0.0297(9) Uani 1 1 d . . . . .
C31 C 0.56236(9) 0.1697(3) 0.1490(2) 0.0384(10) Uani 1 1 d . . . . .
C32 C 0.54021(8) 0.2146(4) 0.0769(2) 0.0438(11) Uani 1 1 d . . . . .
H32 H 0.5523 0.2622 0.0538 0.053 Uiso 1 1 calc R U . . .
C33 C 0.52673(10) 0.1179(4) 0.0241(3) 0.0553(13) Uani 1 1 d . . . . .
H33A H 0.5434 0.0738 0.0174 0.083 Uiso 1 1 calc R U . . .
H33B H 0.5138 0.1474 -0.0235 0.083 Uiso 1 1 calc R U . . .
H33C H 0.5143 0.0708 0.0448 0.083 Uiso 1 1 calc R U . . .
C34 C 0.51415(10) 0.2859(5) 0.0859(3) 0.0705(16) Uani 1 1 d . . . . .
H34A H 0.5019 0.2412 0.1084 0.106 Uiso 1 1 calc R U . . .
H34B H 0.5011 0.3123 0.0376 0.106 Uiso 1 1 calc R U . . .
H34C H 0.5228 0.3498 0.1175 0.106 Uiso 1 1 calc R U . . .
C35 C 0.55038(11) 0.1174(4) 0.1986(3) 0.0554(14) Uani 1 1 d . . . . .
H35 H 0.5287 0.1127 0.1863 0.066 Uiso 1 1 calc R U . . .
C36 C 0.56850(12) 0.0729(4) 0.2641(3) 0.0606(15) Uani 1 1 d . . . . .
C40 C 0.59987(11) 0.0806(3) 0.2814(2) 0.0481(11) Uani 1 1 d . . . . .
H40 H 0.6128 0.0498 0.3264 0.058 Uiso 1 1 calc R U . . .
C41 C 0.61325(9) 0.1325(3) 0.2343(2) 0.0339(9) Uani 1 1 d . . . . .
C42 C 0.64820(9) 0.1390(3) 0.2604(2) 0.0394(10) Uani 1 1 d . . . . .
H42 H 0.6543 0.1757 0.2207 0.047 Uiso 1 1 calc R U . . .
C43 C 0.66267(12) 0.0228(4) 0.2729(3) 0.0735(17) Uani 1 1 d . . . . .
H43A H 0.6575 -0.0146 0.3124 0.110 Uiso 1 1 calc R U . . .
H43B H 0.6850 0.0295 0.2868 0.110 Uiso 1 1 calc R U . . .
H43C H 0.6548 -0.0207 0.2275 0.110 Uiso 1 1 calc R U . . .
C44 C 0.66039(9) 0.2104(4) 0.3297(2) 0.0523(13) Uani 1 1 d . . . . .
H44A H 0.6530 0.2869 0.3185 0.079 Uiso 1 1 calc R U . . .
H44B H 0.6829 0.2099 0.3468 0.079 Uiso 1 1 calc R U . . .
H44C H 0.6531 0.1802 0.3682 0.079 Uiso 1 1 calc R U . . .
C45 C 0.64102(8) 0.0457(3) 0.0751(2) 0.0308(9) Uani 1 1 d . . . . .
C46 C 0.61689(10) -0.0212(3) 0.0586(3) 0.0584(15) Uani 1 1 d . . . . .
C47 C 0.67143(8) 0.0099(3) 0.0725(2) 0.0247(8) Uani 1 1 d . . . . .
C48 C 0.67412(8) -0.0601(3) 0.0179(2) 0.0296(9) Uani 1 1 d . . . . .
H48 H 0.6561 -0.0839 -0.0197 0.036 Uiso 1 1 calc R U . . .
C49 C 0.70240(8) -0.0963(3) 0.0169(2) 0.0288(8) Uani 1 1 d . . . . .
H49 H 0.7038 -0.1446 -0.0209 0.035 Uiso 1 1 calc R U . . .
C50 C 0.72850(8) -0.0611(3) 0.0715(2) 0.0246(8) Uani 1 1 d . . . . .
C51 C 0.72684(8) 0.0086(3) 0.1271(2) 0.0268(8) Uani 1 1 d . . . . .
H51 H 0.7449 0.0315 0.1649 0.032 Uiso 1 1 calc R U . . .
C52 C 0.69822(8) 0.0444(3) 0.1267(2) 0.0265(8) Uani 1 1 d . . . . .
H52 H 0.6969 0.0935 0.1642 0.032 Uiso 1 1 calc R U . . .
C90 C 0.70397(13) 0.1904(6) 0.9048(4) 0.0822(19) Uani 1 1 d . . . . .
C92 C 0.7500 0.2500 1.0000 0.245(13) Uani 1 2 d S . P . .
N1 N 0.66365(6) 0.5185(2) 0.21552(15) 0.0221(6) Uani 1 1 d . . . . .
N2 N 0.61803(6) 0.5260(2) 0.22122(15) 0.0268(7) Uani 1 1 d . . . . .
Si1 Si 0.61002(2) 0.23338(8) 0.09316(6) 0.0221(2) Uani 1 1 d . . . . .
Br1 Br 0.76743(2) -0.10959(3) 0.07017(2) 0.03814(12) Uani 1 1 d . . . . .
Ru1 Ru 0.61750(2) 0.41982(2) 0.07191(2) 0.01884(8) Uani 1 1 d . . . . .
O1 O 0.64132(5) 0.15279(17) 0.09803(13) 0.0244(5) Uani 1 1 d . . . . .
C91 C 0.7284(3) 0.2600(11) 0.9236(10) 0.081(7) Uani 0.47(2) 1 d . . P A 1
C91A C 0.7302(5) 0.1853(14) 0.9601(7) 0.124(9) Uani 0.53(2) 1 d . . P A 2
C37 C 0.5602(4) -0.0006(12) 0.3254(9) 0.032(3) Uani 0.49(2) 1 d . . P B 3
H37 H 0.5794 -0.0280 0.3635 0.039 Uiso 0.49(2) 1 calc R U P B 3
C38 C 0.5392(6) -0.098(2) 0.2906(15) 0.047(5) Uani 0.49(2) 1 d . . P B 3
H38A H 0.5307 -0.1292 0.3266 0.071 Uiso 0.49(2) 1 calc R U P B 3
H38B H 0.5509 -0.1546 0.2752 0.071 Uiso 0.49(2) 1 calc R U P B 3
H38C H 0.5224 -0.0710 0.2477 0.071 Uiso 0.49(2) 1 calc R U P B 3
C39 C 0.5439(4) 0.0834(9) 0.3585(9) 0.043(4) Uani 0.49(2) 1 d . . P B 3
H39A H 0.5263 0.1144 0.3196 0.065 Uiso 0.49(2) 1 calc R U P B 3
H39B H 0.5582 0.1434 0.3820 0.065 Uiso 0.49(2) 1 calc R U P B 3
H39C H 0.5368 0.0465 0.3953 0.065 Uiso 0.49(2) 1 calc R U P B 3
C37A C 0.5486(4) 0.0331(13) 0.3077(9) 0.042(3) Uani 0.51(2) 1 d . . P B 4
H37A H 0.5272 0.0607 0.2840 0.050 Uiso 0.51(2) 1 calc R U P B 4
C39A C 0.5607(5) 0.0732(17) 0.3859(9) 0.085(6) Uani 0.51(2) 1 d . . P B 4
H39D H 0.5476 0.0450 0.4130 0.127 Uiso 0.51(2) 1 calc R U P B 4
H39E H 0.5606 0.1547 0.3867 0.127 Uiso 0.51(2) 1 calc R U P B 4
H39F H 0.5817 0.0460 0.4091 0.127 Uiso 0.51(2) 1 calc R U P B 4
C38A C 0.5493(6) -0.090(2) 0.3001(17) 0.080(10) Uani 0.51(2) 1 d . . P B 4
H38D H 0.5705 -0.1163 0.3207 0.120 Uiso 0.51(2) 1 calc R U P B 4
H38E H 0.5410 -0.1101 0.2480 0.120 Uiso 0.51(2) 1 calc R U P B 4
H38F H 0.5368 -0.1242 0.3267 0.120 Uiso 0.51(2) 1 calc R U P B 4
H1 H 0.6441(8) 0.345(3) 0.1193(19) 0.038(10) Uiso 1 1 d . . . . .
H2 H 0.5919(8) 0.401(3) 0.100(2) 0.041(11) Uiso 1 1 d . . . . .
H46A H 0.6195(10) -0.098(4) 0.046(2) 0.061(13) Uiso 1 1 d . . . . .
H46B H 0.5963(10) 0.005(3) 0.066(2) 0.062(13) Uiso 1 1 d . . . . .
H3 H 0.5884(7) 0.186(2) 0.0264(16) 0.018(8) Uiso 1 1 d . . . . .

loop_
_atom_site_aniso_label
_atom_site_aniso_U_11
_atom_site_aniso_U_22
_atom_site_aniso_U_33
_atom_site_aniso_U_23
_atom_site_aniso_U_13
_atom_site_aniso_U_12
C1 0.029(2) 0.0193(17) 0.021(2) 0.0053(15) 0.0078(16) 0.0089(15)
C2 0.0235(19) 0.0282(18) 0.0126(18) -0.0015(15) 0.0021(15) -0.0058(15)
C3 0.0214(18) 0.031(2) 0.0161(19) -0.0028(15) 0.0053(15) -0.0025(15)
C4 0.023(2) 0.0282(19) 0.035(2) 0.0018(17) 0.0065(17) 0.0044(15)
C5 0.024(2) 0.052(2) 0.024(2) -0.0080(19) 0.0069(17) -0.0048(18)
C6 0.037(2) 0.076(3) 0.027(2) 0.001(2) 0.0114(19) -0.029(2)
C7 0.058(3) 0.045(3) 0.024(2) 0.002(2) 0.002(2) -0.031(2)
C8 0.044(2) 0.027(2) 0.017(2) 0.0030(16) -0.0014(18) -0.0085(17)
C9 0.090(4) 0.023(2) 0.021(2) 0.0015(17) 0.001(2) 0.000(2)
C10 0.031(2) 0.035(2) 0.018(2) -0.0009(17) 0.0021(16) 0.0061(16)
C11 0.031(2) 0.045(2) 0.020(2) -0.0029(18) 0.0042(17) 0.0148(18)
C12 0.027(2) 0.054(2) 0.024(2) -0.0086(19) 0.0042(17) 0.0178(19)
C13 0.026(2) 0.065(3) 0.027(2) -0.011(2) 0.0074(18) 0.009(2)
C14 0.031(2) 0.061(3) 0.031(2) -0.001(2) 0.0136(19) 0.002(2)
C15 0.028(2) 0.088(4) 0.037(3) -0.014(3) 0.012(2) 0.011(2)
C16 0.030(2) 0.111(4) 0.040(3) -0.019(3) 0.005(2) 0.028(3)
C17 0.053(3) 0.077(3) 0.032(3) -0.005(3) 0.000(2) 0.043(3)
C18 0.044(3) 0.053(3) 0.027(2) -0.001(2) 0.007(2) 0.027(2)
C19 0.069(3) 0.051(3) 0.045(3) 0.010(2) 0.014(3) 0.037(3)
C20 0.028(2) 0.0193(17) 0.0172(19) 0.0019(15) 0.0052(16) 0.0007(15)
C21 0.042(2) 0.0226(18) 0.029(2) -0.0020(16) 0.0164(18) -0.0005(16)
C22 0.034(2) 0.0232(17) 0.0127(18) 0.0013(15) 0.0059(16) -0.0034(15)
C23 0.037(2) 0.048(2) 0.020(2) -0.0032(18) 0.0120(18) -0.0188(19)
C24 0.055(3) 0.0181(18) 0.015(2) 0.0027(15) 0.0083(18) 0.0004(17)
C25 0.101(4) 0.0185(19) 0.026(2) -0.0001(17) 0.018(2) -0.007(2)
C26 0.044(2) 0.027(2) 0.022(2) 0.0073(17) 0.0070(18) 0.0150(17)
C27 0.070(3) 0.049(3) 0.036(3) 0.011(2) 0.006(2) 0.040(2)
C28 0.028(2) 0.0280(19) 0.022(2) 0.0045(16) 0.0031(16) 0.0042(16)
C29 0.028(2) 0.053(3) 0.034(2) 0.002(2) -0.0022(18) 0.0018(19)
C30 0.025(2) 0.029(2) 0.040(2) 0.0041(18) 0.0169(18) -0.0040(16)
C31 0.029(2) 0.045(2) 0.047(3) -0.013(2) 0.021(2) -0.0123(18)
C32 0.020(2) 0.059(3) 0.054(3) -0.016(2) 0.013(2) -0.0073(19)
C33 0.035(3) 0.069(3) 0.060(3) -0.018(3) 0.014(2) -0.009(2)
C34 0.028(2) 0.097(4) 0.083(4) -0.038(3) 0.014(3) 0.003(3)
C35 0.039(3) 0.077(3) 0.063(4) -0.028(3) 0.034(3) -0.033(2)
C36 0.069(3) 0.073(3) 0.058(3) -0.019(3) 0.045(3) -0.044(3)
C40 0.062(3) 0.046(2) 0.045(3) 0.005(2) 0.028(2) -0.017(2)
C41 0.035(2) 0.031(2) 0.042(3) 0.0075(19) 0.021(2) -0.0044(17)
C42 0.037(2) 0.048(2) 0.034(2) 0.020(2) 0.014(2) 0.0050(19)
C43 0.066(3) 0.067(3) 0.102(5) 0.051(3) 0.047(3) 0.030(3)
C44 0.029(2) 0.092(4) 0.034(3) 0.020(3) 0.008(2) 0.002(2)
C45 0.029(2) 0.0148(17) 0.049(3) 0.0055(17) 0.0129(19) 0.0018(15)
C46 0.032(2) 0.015(2) 0.131(5) -0.007(2) 0.030(3) -0.0023(18)
C47 0.0238(19) 0.0106(16) 0.039(2) 0.0031(15) 0.0092(17) 0.0001(14)
C48 0.027(2) 0.0205(19) 0.033(2) -0.0023(16) -0.0004(17) 0.0006(15)
C49 0.028(2) 0.028(2) 0.028(2) -0.0085(16) 0.0071(17) 0.0009(16)
C50 0.0221(18) 0.0232(18) 0.031(2) -0.0016(16) 0.0117(16) 0.0003(14)
C51 0.0247(19) 0.0293(19) 0.025(2) -0.0033(16) 0.0058(16) -0.0032(15)
C52 0.031(2) 0.0198(17) 0.030(2) -0.0032(16) 0.0119(17) -0.0011(15)
C90 0.060(4) 0.100(5) 0.085(5) -0.043(4) 0.022(3) 0.002(4)
C92 0.173(15) 0.113(12) 0.29(2) -0.018(13) -0.141(15) -0.002(10)
N1 0.0251(16) 0.0232(15) 0.0173(16) 0.0019(12) 0.0061(13) 0.0046(12)
N2 0.0241(16) 0.0366(17) 0.0193(17) -0.0001(14) 0.0068(14) 0.0111(13)
Si1 0.0165(5) 0.0199(5) 0.0305(6) 0.0037(4) 0.0084(4) 0.0008(4)
Br1 0.0266(2) 0.0428(2) 0.0494(3) -0.01308(19) 0.01859(19) -0.00188(17)
Ru1 0.01997(15) 0.01640(13) 0.01908(16) 0.00194(12) 0.00502(11) 0.00429(11)
O1 0.0201(12) 0.0171(12) 0.0362(15) 0.0032(11) 0.0096(11) 0.0010(9)
C91 0.061(9) 0.041(8) 0.124(15) -0.022(9) 0.008(8) -0.017(6)
C91A 0.26(2) 0.068(11) 0.044(8) 0.021(7) 0.052(12) 0.064(12)
C37 0.023(7) 0.028(7) 0.052(9) 0.022(5) 0.021(6) 0.007(5)
C38 0.049(13) 0.036(7) 0.066(10) 0.007(6) 0.032(8) -0.012(7)
C39 0.040(8) 0.040(6) 0.058(9) 0.022(6) 0.028(7) 0.018(5)
C37A 0.028(7) 0.045(8) 0.058(9) 0.026(6) 0.023(7) 0.006(5)
C39A 0.063(10) 0.153(14) 0.046(9) 0.031(9) 0.028(8) -0.024(10)
C38A 0.071(18) 0.055(12) 0.14(2) 0.065(13) 0.065(16) 0.014(12)

loop_
_atom_type_symbol
_atom_type_description
_atom_type_scat_dispersion_real
_atom_type_scat_dispersion_imag
_atom_type_scat_source
C C 0.0033 0.0016 'International Tables Vol C Tables 4.2.6.8 and 6.1.1.4'
H H 0.0000 0.0000 'International Tables Vol C Tables 4.2.6.8 and 6.1.1.4'
N N 0.0061 0.0033 'International Tables Vol C Tables 4.2.6.8 and 6.1.1.4'
Si Si 0.0817 0.0704 'International Tables Vol C Tables 4.2.6.8 and 6.1.1.4'
Br Br -0.2901 2.4595 'International Tables Vol C Tables 4.2.6.8 and 6.1.1.4'
Ru Ru -1.2594 0.8363 'International Tables Vol C Tables 4.2.6.8 and 6.1.1.4'
O O 0.0106 0.0060 'International Tables Vol C Tables 4.2.6.8 and 6.1.1.4'

loop_
_geom_angle_atom_site_label_1
_geom_angle_atom_site_label_2
_geom_angle_atom_site_label_3
_geom_angle
_geom_angle_site_symmetry_1
_geom_angle_site_symmetry_3
N2 C1 N1 101.5(3) . .
N2 C1 Ru1 130.1(3) . .
N1 C1 Ru1 127.7(2) . .
C3 C2 C8 121.9(3) . .
C3 C2 N1 120.8(3) . .
C8 C2 N1 116.7(3) . .
C2 C3 C5 117.7(3) . .
C2 C3 C4 122.9(3) . .
C5 C3 C4 119.4(3) . .
C3 C4 H4A 109.5 . .
C3 C4 H4B 109.5 . .
H4A C4 H4B 109.5 . .
C3 C4 H4C 109.5 . .
H4A C4 H4C 109.5 . .
H4B C4 H4C 109.5 . .
C6 C5 C3 121.1(4) . .
C6 C5 H5 119.4 . .
C3 C5 H5 119.4 . .
C7 C6 C5 120.4(4) . .
C7 C6 H6 119.8 . .
C5 C6 H6 119.8 . .
C6 C7 C8 120.7(4) . .
C6 C7 H7 119.7 . .
C8 C7 H7 119.7 . .
C7 C8 C2 118.0(4) . .
C7 C8 C9 119.9(4) . .
C2 C8 C9 122.1(4) . .
C8 C9 H9A 109.5 . .
C8 C9 H9B 109.5 . .
H9A C9 H9B 109.5 . .
C8 C9 H9C 109.5 . .
H9A C9 H9C 109.5 . .
H9B C9 H9C 109.5 . .
C11 C10 N1 107.1(3) . .
C11 C10 H10 126.4 . .
N1 C10 H10 126.4 . .
C10 C11 N2 107.2(3) . .
C10 C11 H11 126.4 . .
N2 C11 H11 126.4 . .
C13 C12 C18 122.7(4) . .
C13 C12 N2 118.9(3) . .
C18 C12 N2 117.7(4) . .
C12 C13 C15 117.6(4) . .
C12 C13 C14 121.8(3) . .
C15 C13 C14 120.7(4) . .
C13 C14 H14A 109.5 . .
C13 C14 H14B 109.5 . .
H14A C14 H14B 109.5 . .
C13 C14 H14C 109.5 . .
H14A C14 H14C 109.5 . .
H14B C14 H14C 109.5 . .
C16 C15 C13 121.0(5) . .
C16 C15 H15 119.5 . .
C13 C15 H15 119.5 . .
C17 C16 C15 120.4(4) . .
C17 C16 H16 119.8 . .
C15 C16 H16 119.8 . .
C16 C17 C18 121.0(4) . .
C16 C17 H17 119.5 . .
C18 C17 H17 119.5 . .
C12 C18 C17 117.1(4) . .
C12 C18 C19 121.7(4) . .
C17 C18 C19 121.0(4) . .
C18 C19 H19A 109.5 . .
C18 C19 H19B 109.5 . .
H19A C19 H19B 109.5 . .
C18 C19 H19C 109.5 . .
H19A C19 H19C 109.5 . .
H19B C19 H19C 109.5 . .
C28 C20 C22 107.6(3) . .
C28 C20 C21 126.0(3) . .
C22 C20 C21 125.7(3) . .
C28 C20 Ru1 71.06(19) . .
C22 C20 Ru1 73.79(19) . .
C21 C20 Ru1 128.0(2) . .
C20 C21 H21A 109.5 . .
C20 C21 H21B 109.5 . .
H21A C21 H21B 109.5 . .
C20 C21 H21C 109.5 . .
H21A C21 H21C 109.5 . .
H21B C21 H21C 109.5 . .
C24 C22 C20 107.8(3) . .
C24 C22 C23 126.8(3) . .
C20 C22 C23 125.1(3) . .
C24 C22 Ru1 73.8(2) . .
C20 C22 Ru1 69.06(18) . .
C23 C22 Ru1 127.8(2) . .
C22 C23 H23A 109.5 . .
C22 C23 H23B 109.5 . .
H23A C23 H23B 109.5 . .
C22 C23 H23C 109.5 . .
H23A C23 H23C 109.5 . .
H23B C23 H23C 109.5 . .
C22 C24 C26 108.8(3) . .
C22 C24 C25 124.8(4) . .
C26 C24 C25 125.7(4) . .
C22 C24 Ru1 70.58(19) . .
C26 C24 Ru1 70.0(2) . .
C25 C24 Ru1 133.1(3) . .
C24 C25 H25A 109.5 . .
C24 C25 H25B 109.5 . .
H25A C25 H25B 109.5 . .
C24 C25 H25C 109.5 . .
H25A C25 H25C 109.5 . .
H25B C25 H25C 109.5 . .
C28 C26 C24 107.6(3) . .
C28 C26 C27 124.3(4) . .
C24 C26 C27 127.3(4) . .
C28 C26 Ru1 69.33(19) . .
C24 C26 Ru1 74.0(2) . .
C27 C26 Ru1 130.1(3) . .
C26 C27 H27A 109.5 . .
C26 C27 H27B 109.5 . .
H27A C27 H27B 109.5 . .
C26 C27 H27C 109.5 . .
H27A C27 H27C 109.5 . .
H27B C27 H27C 109.5 . .
C26 C28 C20 108.2(3) . .
C26 C28 C29 124.7(3) . .
C20 C28 C29 126.2(3) . .
C26 C28 Ru1 73.7(2) . .
C20 C28 Ru1 71.47(19) . .
C29 C28 Ru1 129.1(3) . .
C28 C29 H29A 109.5 . .
C28 C29 H29B 109.5 . .
H29A C29 H29B 109.5 . .
C28 C29 H29C 109.5 . .
H29A C29 H29C 109.5 . .
H29B C29 H29C 109.5 . .
C41 C30 C31 118.0(3) . .
C41 C30 Si1 124.4(3) . .
C31 C30 Si1 117.4(3) . .
C35 C31 C30 118.8(4) . .
C35 C31 C32 118.8(4) . .
C30 C31 C32 122.3(3) . .
C31 C32 C33 109.8(4) . .
C31 C32 C34 114.2(4) . .
C33 C32 C34 109.7(3) . .
C31 C32 H32 107.7 . .
C33 C32 H32 107.7 . .
C34 C32 H32 107.7 . .
C32 C33 H33A 109.5 . .
C32 C33 H33B 109.5 . .
H33A C33 H33B 109.5 . .
C32 C33 H33C 109.5 . .
H33A C33 H33C 109.5 . .
H33B C33 H33C 109.5 . .
C32 C34 H34A 109.5 . .
C32 C34 H34B 109.5 . .
H34A C34 H34B 109.5 . .
C32 C34 H34C 109.5 . .
H34A C34 H34C 109.5 . .
H34B C34 H34C 109.5 . .
C36 C35 C31 123.0(4) . .
C36 C35 H35 118.5 . .
C31 C35 H35 118.5 . .
C35 C36 C40 118.0(4) . .
C35 C36 C37A 109.7(8) . .
C40 C36 C37A 132.1(9) . .
C35 C36 C37 131.7(7) . .
C40 C36 C37 110.1(8) . .
C36 C40 C41 121.8(4) . .
C36 C40 H40 119.1 . .
C41 C40 H40 119.1 . .
C40 C41 C30 120.3(4) . .
C40 C41 C42 117.1(4) . .
C30 C41 C42 122.6(3) . .
C41 C42 C44 111.1(3) . .
C41 C42 C43 111.4(4) . .
C44 C42 C43 111.0(4) . .
C41 C42 H42 107.7 . .
C44 C42 H42 107.7 . .
C43 C42 H42 107.7 . .
C42 C43 H43A 109.5 . .
C42 C43 H43B 109.5 . .
H43A C43 H43B 109.5 . .
C42 C43 H43C 109.5 . .
H43A C43 H43C 109.5 . .
H43B C43 H43C 109.5 . .
C42 C44 H44A 109.5 . .
C42 C44 H44B 109.5 . .
H44A C44 H44B 109.5 . .
C42 C44 H44C 109.5 . .
H44A C44 H44C 109.5 . .
H44B C44 H44C 109.5 . .
C46 C45 O1 124.8(3) . .
C46 C45 C47 123.1(3) . .
O1 C45 C47 112.1(3) . .
C45 C46 H46A 118(3) . .
C45 C46 H46B 121(2) . .
H46A C46 H46B 121(3) . .
C48 C47 C52 118.0(3) . .
C48 C47 C45 121.7(3) . .
C52 C47 C45 120.3(3) . .
C49 C48 C47 121.6(3) . .
C49 C48 H48 119.2 . .
C47 C48 H48 119.2 . .
C50 C49 C48 119.0(3) . .
C50 C49 H49 120.5 . .
C48 C49 H49 120.5 . .
C49 C50 C51 121.2(3) . .
C49 C50 Br1 119.3(3) . .
C51 C50 Br1 119.5(3) . .
C50 C51 C52 118.8(3) . .
C50 C51 H51 120.6 . .
C52 C51 H51 120.6 . .
C51 C52 C47 121.3(3) . .
C51 C52 H52 119.3 . .
C47 C52 H52 119.3 . .
C91A C92 C91A 180.0(11) 7_657 .
C91 C92 C91 180.0 . 7_657
C10 N1 C1 112.1(3) . .
C10 N1 C2 119.0(3) . .
C1 N1 C2 127.4(3) . .
C1 N2 C11 112.1(3) . .
C1 N2 C12 128.5(3) . .
C11 N2 C12 118.9(3) . .
O1 Si1 C30 105.39(14) . .
O1 Si1 Ru1 112.47(8) . .
C30 Si1 Ru1 126.45(12) . .
O1 Si1 H3 98.4(11) . .
C30 Si1 H3 101.3(11) . .
Ru1 Si1 H3 108.8(11) . .
C1 Ru1 C28 153.24(12) . .
C1 Ru1 C20 154.98(13) . .
C28 Ru1 C20 37.48(12) . .
C1 Ru1 C26 117.31(13) . .
C28 Ru1 C26 36.97(12) . .
C20 Ru1 C26 61.80(12) . .
C1 Ru1 C22 118.54(13) . .
C28 Ru1 C22 61.75(12) . .
C20 Ru1 C22 37.15(12) . .
C26 Ru1 C22 60.78(13) . .
C1 Ru1 Si1 107.24(9) . .
C28 Ru1 Si1 93.61(9) . .
C20 Ru1 Si1 88.11(9) . .
C26 Ru1 Si1 128.32(10) . .
C22 Ru1 Si1 118.26(9) . .
C1 Ru1 C24 102.87(12) . .
C28 Ru1 C24 60.78(13) . .
C20 Ru1 C24 60.75(12) . .
C26 Ru1 C24 36.07(13) . .
C22 Ru1 C24 35.65(12) . .
Si1 Ru1 C24 148.77(9) . .
C1 Ru1 H1 75.1(13) . .
C28 Ru1 H1 131.3(13) . .
C20 Ru1 H1 98.0(13) . .
C26 Ru1 H1 156.0(12) . .
C22 Ru1 H1 95.4(12) . .
Si1 Ru1 H1 58.1(13) . .
C24 Ru1 H1 124.3(13) . .
C1 Ru1 H2 78.3(14) . .
C28 Ru1 H2 95.6(14) . .
C20 Ru1 H2 126.6(14) . .
C26 Ru1 H2 97.4(14) . .
C22 Ru1 H2 156.4(14) . .
Si1 Ru1 H2 66.5(13) . .
C24 Ru1 H2 129.1(14) . .
H1 Ru1 H2 105.4(19) . .
C45 O1 Si1 126.8(2) . .
C90 C91 C92 116.2(13) . .
C92 C91A C90 138.9(13) . .
C39 C37 C38 111.1(17) . .
C39 C37 C36 102.3(11) . .
C38 C37 C36 111.5(14) . .
C39 C37 H37 110.6 . .
C38 C37 H37 110.6 . .
C36 C37 H37 110.6 . .
C37 C38 H38A 109.5 . .
C37 C38 H38B 109.5 . .
H38A C38 H38B 109.5 . .
C37 C38 H38C 109.5 . .
H38A C38 H38C 109.5 . .
H38B C38 H38C 109.5 . .
C37 C39 H39A 109.5 . .
C37 C39 H39B 109.5 . .
H39A C39 H39B 109.5 . .
C37 C39 H39C 109.5 . .
H39A C39 H39C 109.5 . .
H39B C39 H39C 109.5 . .
C38A C37A C39A 114(2) . .
C38A C37A C36 102.9(15) . .
C39A C37A C36 111.3(11) . .
C38A C37A H37A 109.5 . .
C39A C37A H37A 109.5 . .
C36 C37A H37A 109.5 . .
C37A C39A H39D 109.5 . .
C37A C39A H39E 109.5 . .
H39D C39A H39E 109.5 . .
C37A C39A H39F 109.5 . .
H39D C39A H39F 109.5 . .
H39E C39A H39F 109.5 . .
C37A C38A H38D 109.5 . .
C37A C38A H38E 109.5 . .
H38D C38A H38E 109.5 . .
C37A C38A H38F 109.5 . .
H38D C38A H38F 109.5 . .
H38E C38A H38F 109.5 . .

loop_
_geom_bond_atom_site_label_1
_geom_bond_atom_site_label_2
_geom_bond_distance
_geom_bond_site_symmetry_2
C1 N2 1.383(4) .
C1 N1 1.391(4) .
C1 Ru1 2.065(3) .
C2 C3 1.389(5) .
C2 C8 1.400(5) .
C2 N1 1.453(4) .
C3 C5 1.397(5) .
C3 C4 1.502(5) .
C4 H4A 0.9800 .
C4 H4B 0.9800 .
C4 H4C 0.9800 .
C5 C6 1.374(6) .
C5 H5 0.9500 .
C6 C7 1.372(6) .
C6 H6 0.9500 .
C7 C8 1.396(6) .
C7 H7 0.9500 .
C8 C9 1.509(5) .
C9 H9A 0.9800 .
C9 H9B 0.9800 .
C9 H9C 0.9800 .
C10 C11 1.331(5) .
C10 N1 1.383(4) .
C10 H10 0.9500 .
C11 N2 1.387(4) .
C11 H11 0.9500 .
C12 C13 1.391(6) .
C12 C18 1.396(5) .
C12 N2 1.452(4) .
C13 C15 1.391(5) .
C13 C14 1.504(6) .
C14 H14A 0.9800 .
C14 H14B 0.9800 .
C14 H14C 0.9800 .
C15 C16 1.377(7) .
C15 H15 0.9500 .
C16 C17 1.371(7) .
C16 H16 0.9500 .
C17 C18 1.400(6) .
C17 H17 0.9500 .
C18 C19 1.494(6) .
C19 H19A 0.9800 .
C19 H19B 0.9800 .
C19 H19C 0.9800 .
C20 C28 1.430(5) .
C20 C22 1.441(5) .
C20 C21 1.504(5) .
C20 Ru1 2.228(3) .
C21 H21A 0.9800 .
C21 H21B 0.9800 .
C21 H21C 0.9800 .
C22 C24 1.416(5) .
C22 C23 1.500(5) .
C22 Ru1 2.291(3) .
C23 H23A 0.9800 .
C23 H23B 0.9800 .
C23 H23C 0.9800 .
C24 C26 1.429(5) .
C24 C25 1.500(5) .
C24 Ru1 2.332(3) .
C25 H25A 0.9800 .
C25 H25B 0.9800 .
C25 H25C 0.9800 .
C26 C28 1.429(5) .
C26 C27 1.510(5) .
C26 Ru1 2.280(3) .
C27 H27A 0.9800 .
C27 H27B 0.9800 .
C27 H27C 0.9800 .
C28 C29 1.503(5) .
C28 Ru1 2.223(3) .
C29 H29A 0.9800 .
C29 H29B 0.9800 .
C29 H29C 0.9800 .
C30 C41 1.403(5) .
C30 C31 1.424(5) .
C30 Si1 1.906(4) .
C31 C35 1.403(6) .
C31 C32 1.526(6) .
C32 C33 1.534(6) .
C32 C34 1.535(5) .
C32 H32 1.0000 .
C33 H33A 0.9800 .
C33 H33B 0.9800 .
C33 H33C 0.9800 .
C34 H34A 0.9800 .
C34 H34B 0.9800 .
C34 H34C 0.9800 .
C35 C36 1.372(7) .
C35 H35 0.9500 .
C36 C40 1.379(6) .
C36 C37A 1.512(12) .
C36 C37 1.618(14) .
C40 C41 1.402(5) .
C40 H40 0.9500 .
C41 C42 1.526(5) .
C42 C44 1.530(6) .
C42 C43 1.533(6) .
C42 H42 1.0000 .
C43 H43A 0.9800 .
C43 H43B 0.9800 .
C43 H43C 0.9800 .
C44 H44A 0.9800 .
C44 H44B 0.9800 .
C44 H44C 0.9800 .
C45 C46 1.325(5) .
C45 O1 1.361(4) .
C45 C47 1.486(5) .
C46 H46A 0.97(4) .
C46 H46B 1.05(4) .
C47 C48 1.385(5) .
C47 C52 1.393(5) .
C48 C49 1.384(5) .
C48 H48 0.9500 .
C49 C50 1.378(5) .
C49 H49 0.9500 .
C50 C51 1.383(5) .
C50 Br1 1.899(3) .
C51 C52 1.389(5) .
C51 H51 0.9500 .
C52 H52 0.9500 .
C90 C91A 1.323(18) .
C90 C91 1.354(12) .
C92 C91A 1.25(2) 7_657
C92 C91A 1.25(2) .
C92 C91 1.485(17) .
C92 C91 1.485(17) 7_657
Si1 O1 1.718(2) .
Si1 Ru1 2.3259(9) .
Si1 H3 1.46(3) .
Ru1 H1 1.56(3) .
Ru1 H2 1.48(4) .
C37 C39 1.52(2) .
C37 C38 1.52(3) .
C37 H37 1.0000 .
C38 H38A 0.9800 .
C38 H38B 0.9800 .
C38 H38C 0.9800 .
C39 H39A 0.9800 .
C39 H39B 0.9800 .
C39 H39C 0.9800 .
C37A C38A 1.49(3) .
C37A C39A 1.50(2) .
C37A H37A 1.0000 .
C39A H39D 0.9800 .
C39A H39E 0.9800 .
C39A H39F 0.9800 .
C38A H38D 0.9800 .
C38A H38E 0.9800 .
C38A H38F 0.9800 .
